data_2224859
loop_
_publ_author_name
'Ravichandran, K.'
'Ramesh, P.'
'Sakthivel, P.'
'Ponnuswamy, S.'
'Ponnuswamy, M. N.'

_publ_section_title 1-Dichloroacetyl-<i>r</i>-2,<i>c</i>-6-bis(4-methoxyphenyl)-<i>t</i>-3-methylpiperidin-4-one
_journal_coeditor_code BT5145
_journal_issue 2
_journal_name_full 'Acta Crystallographica Section E'
_journal_page_first o262
_journal_paper_doi 10.1107/S1600536809054713
_journal_volume 66
_journal_year 2010
_chemical_formula_iupac 'C22 H23 Cl2 N O4'
_chemical_formula_moiety 'C22 H23 Cl2 N O4'
_chemical_formula_sum 'C22 H23 Cl2 N O4'
_chemical_formula_weight 436.31
_chemical_name_systematic 1-Dichloroacetyl-<i>r</i>-2,<i>c</i>-6-bis(4-methoxyphenyl)-<i>t</i>-3-methylpiperidin-4-one
_space_group_IT_number 14
_symmetry_cell_setting monoclinic
_symmetry_space_group_name_Hall '-P 2ybc'
_symmetry_space_group_name_H-M 'P 1 21/c 1'
_atom_sites_solution_hydrogens geom
_atom_sites_solution_primary direct
_atom_sites_solution_secondary difmap
_audit_creation_method SHELXL-97
_cell_angle_alpha 90.00
_cell_angle_beta 91.445(5)
_cell_angle_gamma 90.00
_cell_formula_units_Z 4
_cell_length_a 19.3021(16)
_cell_length_b 10.5886(9)
_cell_length_c 10.3241(10)
_cell_measurement_reflns_used 2564
_cell_measurement_temperature 293(2)
_cell_measurement_theta_max 28.65
_cell_measurement_theta_min 1.06
_cell_volume 2109.4(3)
_computing_cell_refinement 'SAINT (Bruker, 2008)'
_computing_data_collection 'APEX2 (Bruker, 2008)'
_computing_data_reduction 'SAINT (Bruker, 2008)'
_computing_molecular_graphics 'ORTEP-3 (Farrugia, 1997)'
_computing_publication_material 'SHELXL97 (Sheldrick, 2008) and PLATON (Spek, 2009)'
_computing_structure_refinement 'SHELXL97 (Sheldrick, 2008)'
_computing_structure_solution 'SHELXS97 (Sheldrick, 2008)'
_diffrn_ambient_temperature 293(2)
_diffrn_measured_fraction_theta_full 0.981
_diffrn_measured_fraction_theta_max 0.950
_diffrn_measurement_device_type 'Bruker SMART APEXII area-detector diffractometer'
_diffrn_measurement_method '\w and \f scans'
_diffrn_radiation_monochromator graphite
_diffrn_radiation_source 'fine-focus sealed tube'
_diffrn_radiation_type MoK\a
_diffrn_radiation_wavelength 0.71073
_diffrn_reflns_av_R_equivalents 0.0498
_diffrn_reflns_av_sigmaI/netI 0.0663
_diffrn_reflns_limit_h_max 25
_diffrn_reflns_limit_h_min -25
_diffrn_reflns_limit_k_max 14
_diffrn_reflns_limit_k_min -13
_diffrn_reflns_limit_l_max 10
_diffrn_reflns_limit_l_min -13
_diffrn_reflns_number 17272
_diffrn_reflns_theta_full 25.00
_diffrn_reflns_theta_max 28.65
_diffrn_reflns_theta_min 1.06
_diffrn_standards_number 0
_exptl_absorpt_coefficient_mu 0.336
_exptl_absorpt_correction_T_max 0.926
_exptl_absorpt_correction_T_min 0.919
_exptl_absorpt_correction_type multi-scan
_exptl_absorpt_process_details '(SADABS; Bruker, 2008)'
_exptl_crystal_colour Colorless
_exptl_crystal_density_diffrn 1.374
_exptl_crystal_density_method 'not measured'
_exptl_crystal_description Block
_exptl_crystal_F_000 912
_exptl_crystal_size_max 0.25
_exptl_crystal_size_mid 0.24
_exptl_crystal_size_min 0.23
_refine_diff_density_max 0.370
_refine_diff_density_min -0.337
_refine_ls_extinction_method none
_refine_ls_goodness_of_fit_ref 1.049
_refine_ls_hydrogen_treatment constr
_refine_ls_matrix_type full
_refine_ls_number_parameters 265
_refine_ls_number_reflns 5140
_refine_ls_number_restraints 0
_refine_ls_restrained_S_all 1.049
_refine_ls_R_factor_all 0.1311
_refine_ls_R_factor_gt 0.0553
_refine_ls_shift/su_max 0.001
_refine_ls_shift/su_mean 0.000
_refine_ls_structure_factor_coef Fsqd
_refine_ls_weighting_details 'calc w=1/[\s^2^(Fo^2^)+(0.1035P)^2^+0.3613P] where P=(Fo^2^+2Fc^2^)/3'
_refine_ls_weighting_scheme calc
_refine_ls_wR_factor_gt 0.1554
_refine_ls_wR_factor_ref 0.2099
_reflns_number_gt 2632
_reflns_number_total 5140
_reflns_threshold_expression I>2\s(I)
_cod_data_source_file bt5145.cif
_cod_data_source_block I
_cod_depositor_comments
;
The following automatic conversions were performed:
'_symmetry_cell_setting' value 'Monoclinic' changed to 'monoclinic'
according to '/home/saulius/struct/CIF-dictionaries/cif_core.dic'
dictionary named 'cif_core.dic' version 2.4.1 from
2010-06-29.

'_exptl_absorpt_correction_type' value 'Multi-scan' changed
to 'multi-scan' according to
'/home/saulius/struct/CIF-dictionaries/cif_core.dic' dictionary named
'cif_core.dic' version 2.4.1 from 2010-06-29.

Automatic conversion script
Id: cif_fix_enum 1527 2010-12-29 10:47:43Z saulius 

The following automatic conversions were performed:

'_symmetry_cell_setting' value 'Monoclinic' changed to 'monoclinic'
according to /home/saulius/struct/CIF-dictionaries/cif_core.dic
dictionary named 'cif_core.dic' version 2.4.1 from
2010-06-29.

'_exptl_absorpt_correction_type' value 'Multi-scan'
changed to 'multi-scan' according to
/home/saulius/struct/CIF-dictionaries/cif_core.dic dictionary named
'cif_core.dic' version 2.4.1 from 2010-06-29.

Automatic conversion script
Id: cif_fix_values 1715 2011-07-08 13:25:40Z adriana 
;
_cod_original_sg_symbol_Hall '-P 2ybc '
_cod_original_sg_symbol_H-M 'P 21/c'
_cod_database_code 2224859
_cod_database_fobs_code 2224859

loop_
_symmetry_equiv_pos_as_xyz
'x, y, z'
'-x, y+1/2, -z+1/2'
'-x, -y, -z'
'x, -y-1/2, z-1/2'

loop_
_atom_site_type_symbol
_atom_site_label
_atom_site_fract_x
_atom_site_fract_y
_atom_site_fract_z
_atom_site_U_iso_or_equiv
_atom_site_adp_type
_atom_site_calc_flag
_atom_site_refinement_flags
_atom_site_occupancy
_atom_site_disorder_assembly
_atom_site_disorder_group
Cl Cl1 0.06236(4) 0.37763(8) 0.02208(10) 0.0600(3) Uani d . 1 . .
Cl Cl2 0.10261(5) 0.12850(8) -0.06850(10) 0.0618(3) Uani d . 1 . .
O O1 0.18680(12) 0.2296(2) 0.1496(2) 0.0611(7) Uani d . 1 . .
O O2 0.37098(13) 0.6870(3) 0.4740(3) 0.0714(8) Uani d . 1 . .
O O3 0.43242(15) 0.3729(4) -0.1711(4) 0.1125(13) Uani d . 1 . .
O O4 0.06912(12) 0.8442(2) -0.1071(3) 0.0607(7) Uani d . 1 . .
N N1 0.24905(12) 0.3470(2) 0.0117(2) 0.0378(6) Uani d . 1 . .
C C2 0.31270(15) 0.3183(3) 0.0888(3) 0.0433(8) Uani d . 1 . .
H H2 0.3025 0.2422 0.1388 0.052 Uiso calc R 1 . .
C C3 0.36826(17) 0.2806(3) -0.0059(4) 0.0568(9) Uani d . 1 . .
H H3A 0.4110 0.2633 0.0423 0.068 Uiso calc R 1 . .
H H3B 0.3541 0.2032 -0.0493 0.068 Uiso calc R 1 . .
C C4 0.38194(18) 0.3784(4) -0.1054(4) 0.0617(10) Uani d . 1 . .
C C5 0.32820(16) 0.4799(3) -0.1204(3) 0.0481(8) Uani d . 1 . .
H H5 0.3364 0.5402 -0.0496 0.058 Uiso calc R 1 . .
C C6 0.25383(14) 0.4284(3) -0.1064(3) 0.0379(7) Uani d . 1 . .
H H6 0.2431 0.3755 -0.1821 0.046 Uiso calc R 1 . .
C C7 0.19106(15) 0.2871(3) 0.0469(3) 0.0407(7) Uani d . 1 . .
C C8 0.12870(15) 0.2872(3) -0.0465(3) 0.0413(7) Uani d . 1 . .
H H8 0.1416 0.3238 -0.1297 0.050 Uiso calc R 1 . .
C C9 0.33116(14) 0.4193(3) 0.1869(3) 0.0424(7) Uani d . 1 . .
C C10 0.28014(16) 0.4676(3) 0.2662(3) 0.0502(8) Uani d . 1 . .
H H10 0.2348 0.4393 0.2548 0.060 Uiso calc R 1 . .
C C11 0.29471(17) 0.5556(4) 0.3605(3) 0.0562(9) Uani d . 1 . .
H H11 0.2595 0.5863 0.4117 0.067 Uiso calc R 1 . .
C C12 0.36200(18) 0.5987(3) 0.3792(3) 0.0530(9) Uani d . 1 . .
C C13 0.41367(17) 0.5519(4) 0.3030(4) 0.0584(10) Uani d . 1 . .
H H13 0.4591 0.5795 0.3151 0.070 Uiso calc R 1 . .
C C14 0.39748(16) 0.4635(4) 0.2082(3) 0.0543(9) Uani d . 1 . .
H H14 0.4327 0.4328 0.1571 0.065 Uiso calc R 1 . .
C C15 0.4393(2) 0.7283(4) 0.5030(5) 0.0878(14) Uani d . 1 . .
H H15A 0.4678 0.6569 0.5255 0.132 Uiso calc R 1 . .
H H15B 0.4389 0.7863 0.5744 0.132 Uiso calc R 1 . .
H H15C 0.4577 0.7698 0.4286 0.132 Uiso calc R 1 . .
C C16 0.3347(2) 0.5526(4) -0.2460(4) 0.0691(11) Uani d . 1 . .
H H16A 0.3821 0.5770 -0.2566 0.104 Uiso calc R 1 . .
H H16B 0.3061 0.6267 -0.2436 0.104 Uiso calc R 1 . .
H H16C 0.3199 0.5001 -0.3173 0.104 Uiso calc R 1 . .
C C17 0.20227(14) 0.5359(3) -0.1064(3) 0.0348(7) Uani d . 1 . .
C C18 0.15426(15) 0.5514(3) -0.2067(3) 0.0399(7) Uani d . 1 . .
H H18 0.1529 0.4928 -0.2738 0.048 Uiso calc R 1 . .
C C19 0.10828(16) 0.6511(3) -0.2103(3) 0.0428(7) Uani d . 1 . .
H H19 0.0759 0.6581 -0.2781 0.051 Uiso calc R 1 . .
C C20 0.11057(16) 0.7406(3) -0.1126(3) 0.0425(7) Uani d . 1 . .
C C21 0.15861(16) 0.7270(3) -0.0128(3) 0.0456(8) Uani d . 1 . .
H H21 0.1608 0.7871 0.0528 0.055 Uiso calc R 1 . .
C C22 0.20341(16) 0.6263(3) -0.0083(3) 0.0419(7) Uani d . 1 . .
H H22 0.2348 0.6183 0.0610 0.050 Uiso calc R 1 . .
C C23 0.0234(2) 0.8678(3) -0.2145(5) 0.0703(11) Uani d . 1 . .
H H23A 0.0497 0.8761 -0.2917 0.105 Uiso calc R 1 . .
H H23B -0.0018 0.9444 -0.1999 0.105 Uiso calc R 1 . .
H H23C -0.0085 0.7987 -0.2243 0.105 Uiso calc R 1 . .

loop_
_atom_site_aniso_label
_atom_site_aniso_U_11
_atom_site_aniso_U_22
_atom_site_aniso_U_33
_atom_site_aniso_U_12
_atom_site_aniso_U_13
_atom_site_aniso_U_23
Cl1 0.0590(5) 0.0573(5) 0.0641(7) 0.0081(4) 0.0103(4) 0.0020(4)
Cl2 0.0749(6) 0.0441(5) 0.0665(7) -0.0149(4) 0.0003(5) -0.0053(4)
O1 0.0674(15) 0.0703(16) 0.0452(15) -0.0148(12) -0.0051(12) 0.0270(13)
O2 0.0731(17) 0.0837(18) 0.0570(18) -0.0107(14) -0.0054(14) -0.0164(15)
O3 0.0646(18) 0.161(3) 0.114(3) 0.0281(19) 0.0481(19) 0.042(2)
O4 0.0657(15) 0.0398(12) 0.076(2) 0.0079(11) -0.0022(14) -0.0061(12)
N1 0.0424(13) 0.0422(14) 0.0288(15) 0.0000(11) 0.0011(11) 0.0049(11)
C2 0.0434(17) 0.0500(18) 0.037(2) 0.0071(14) -0.0012(14) 0.0052(15)
C3 0.0512(19) 0.068(2) 0.051(2) 0.0129(17) 0.0018(16) -0.0085(19)
C4 0.0458(19) 0.088(3) 0.052(2) -0.0024(18) 0.0091(17) -0.006(2)
C5 0.0497(18) 0.058(2) 0.037(2) -0.0090(15) 0.0100(14) -0.0009(16)
C6 0.0457(16) 0.0459(17) 0.0223(16) -0.0058(13) 0.0028(12) -0.0004(13)
C7 0.0467(17) 0.0386(16) 0.0367(19) -0.0007(13) 0.0002(14) 0.0030(14)
C8 0.0463(16) 0.0394(15) 0.0382(19) -0.0059(13) 0.0011(14) 0.0018(13)
C9 0.0397(16) 0.0568(19) 0.0307(18) 0.0009(14) -0.0018(13) 0.0029(15)
C10 0.0420(17) 0.068(2) 0.041(2) -0.0006(15) -0.0010(14) -0.0059(17)
C11 0.0478(19) 0.077(2) 0.043(2) 0.0032(17) 0.0017(15) -0.0102(19)
C12 0.060(2) 0.065(2) 0.033(2) -0.0035(17) -0.0043(16) -0.0014(17)
C13 0.0459(19) 0.083(3) 0.046(2) -0.0115(18) -0.0030(16) 0.001(2)
C14 0.0411(17) 0.083(3) 0.038(2) -0.0005(17) 0.0037(14) -0.0004(19)
C15 0.086(3) 0.098(3) 0.078(3) -0.025(3) -0.013(3) -0.022(3)
C16 0.079(3) 0.078(3) 0.051(3) -0.019(2) 0.019(2) 0.010(2)
C17 0.0474(16) 0.0344(15) 0.0228(16) -0.0052(12) 0.0054(12) 0.0021(12)
C18 0.0579(18) 0.0344(15) 0.0276(18) -0.0022(13) 0.0029(14) -0.0015(13)
C19 0.0543(18) 0.0383(16) 0.0356(19) -0.0048(13) -0.0026(14) 0.0099(14)
C20 0.0512(17) 0.0336(16) 0.043(2) -0.0036(13) 0.0078(15) 0.0030(14)
C21 0.0567(18) 0.0443(17) 0.036(2) -0.0033(15) 0.0074(15) -0.0106(15)
C22 0.0478(17) 0.0485(18) 0.0294(18) -0.0010(14) -0.0010(13) -0.0004(14)
C23 0.068(2) 0.051(2) 0.090(3) 0.0093(18) -0.012(2) 0.014(2)

loop_
_atom_type_symbol
_atom_type_description
_atom_type_scat_dispersion_real
_atom_type_scat_dispersion_imag
_atom_type_scat_source
C C 0.0033 0.0016 'International Tables Vol C Tables 4.2.6.8 and 6.1.1.4'
H H 0.0000 0.0000 'International Tables Vol C Tables 4.2.6.8 and 6.1.1.4'
N N 0.0061 0.0033 'International Tables Vol C Tables 4.2.6.8 and 6.1.1.4'
O O 0.0106 0.0060 'International Tables Vol C Tables 4.2.6.8 and 6.1.1.4'
Cl Cl 0.1484 0.1585 'International Tables Vol C Tables 4.2.6.8 and 6.1.1.4'

loop_
_geom_angle_atom_site_label_1
_geom_angle_atom_site_label_2
_geom_angle_atom_site_label_3
_geom_angle_site_symmetry_1
_geom_angle_site_symmetry_3
_geom_angle
_geom_angle_publ_flag
C12 O2 C15 . . 117.7(3) ?
C20 O4 C23 . . 117.6(3) ?
C7 N1 C2 . . 116.4(2) ?
C7 N1 C6 . . 124.0(2) ?
C2 N1 C6 . . 119.3(2) ?
N1 C2 C9 . . 113.3(2) ?
N1 C2 C3 . . 107.3(3) ?
C9 C2 C3 . . 117.3(3) ?
N1 C2 H2 . . 106.1 ?
C9 C2 H2 . . 106.1 ?
C3 C2 H2 . . 106.1 ?
C4 C3 C2 . . 113.6(3) ?
C4 C3 H3A . . 108.8 ?
C2 C3 H3A . . 108.8 ?
C4 C3 H3B . . 108.8 ?
C2 C3 H3B . . 108.8 ?
H3A C3 H3B . . 107.7 ?
O3 C4 C3 . . 121.1(4) ?
O3 C4 C5 . . 123.0(4) ?
C3 C4 C5 . . 115.9(3) ?
C4 C5 C16 . . 112.4(3) ?
C4 C5 C6 . . 112.3(3) ?
C16 C5 C6 . . 110.9(3) ?
C4 C5 H5 . . 107.0 ?
C16 C5 H5 . . 107.0 ?
C6 C5 H5 . . 107.0 ?
N1 C6 C17 . . 112.3(2) ?
N1 C6 C5 . . 110.8(2) ?
C17 C6 C5 . . 110.3(2) ?
N1 C6 H6 . . 107.7 ?
C17 C6 H6 . . 107.7 ?
C5 C6 H6 . . 107.7 ?
O1 C7 N1 . . 122.8(3) ?
O1 C7 C8 . . 118.6(3) ?
N1 C7 C8 . . 118.6(3) ?
C7 C8 Cl1 . . 108.5(2) ?
C7 C8 Cl2 . . 107.4(2) ?
Cl1 C8 Cl2 . . 111.14(16) ?
C7 C8 H8 . . 109.9 ?
Cl1 C8 H8 . . 109.9 ?
Cl2 C8 H8 . . 109.9 ?
C14 C9 C10 . . 116.7(3) ?
C14 C9 C2 . . 123.5(3) ?
C10 C9 C2 . . 119.7(3) ?
C11 C10 C9 . . 122.1(3) ?
C11 C10 H10 . . 119.0 ?
C9 C10 H10 . . 119.0 ?
C10 C11 C12 . . 119.8(3) ?
C10 C11 H11 . . 120.1 ?
C12 C11 H11 . . 120.1 ?
O2 C12 C13 . . 125.2(3) ?
O2 C12 C11 . . 115.3(3) ?
C13 C12 C11 . . 119.4(3) ?
C12 C13 C14 . . 119.5(3) ?
C12 C13 H13 . . 120.2 ?
C14 C13 H13 . . 120.2 ?
C9 C14 C13 . . 122.4(3) ?
C9 C14 H14 . . 118.8 ?
C13 C14 H14 . . 118.8 ?
O2 C15 H15A . . 109.5 ?
O2 C15 H15B . . 109.5 ?
H15A C15 H15B . . 109.5 ?
O2 C15 H15C . . 109.5 ?
H15A C15 H15C . . 109.5 ?
H15B C15 H15C . . 109.5 ?
C5 C16 H16A . . 109.5 ?
C5 C16 H16B . . 109.5 ?
H16A C16 H16B . . 109.5 ?
C5 C16 H16C . . 109.5 ?
H16A C16 H16C . . 109.5 ?
H16B C16 H16C . . 109.5 ?
C18 C17 C22 . . 117.5(3) ?
C18 C17 C6 . . 121.2(3) ?
C22 C17 C6 . . 121.3(3) ?
C19 C18 C17 . . 122.0(3) ?
C19 C18 H18 . . 119.0 ?
C17 C18 H18 . . 119.0 ?
C18 C19 C20 . . 119.7(3) ?
C18 C19 H19 . . 120.1 ?
C20 C19 H19 . . 120.1 ?
O4 C20 C21 . . 116.0(3) ?
O4 C20 C19 . . 125.1(3) ?
C21 C20 C19 . . 118.9(3) ?
C22 C21 C20 . . 121.3(3) ?
C22 C21 H21 . . 119.4 ?
C20 C21 H21 . . 119.4 ?
C21 C22 C17 . . 120.7(3) ?
C21 C22 H22 . . 119.7 ?
C17 C22 H22 . . 119.7 ?
O4 C23 H23A . . 109.5 ?
O4 C23 H23B . . 109.5 ?
H23A C23 H23B . . 109.5 ?
O4 C23 H23C . . 109.5 ?
H23A C23 H23C . . 109.5 ?
H23B C23 H23C . . 109.5 ?

loop_
_geom_bond_atom_site_label_1
_geom_bond_atom_site_label_2
_geom_bond_site_symmetry_2
_geom_bond_distance
_geom_bond_publ_flag
Cl1 C8 . 1.762(3) ?
Cl2 C8 . 1.768(3) ?
O1 C7 . 1.228(4) ?
O2 C12 . 1.362(4) ?
O2 C15 . 1.415(4) ?
O3 C4 . 1.203(4) ?
O4 C20 . 1.360(4) ?
O4 C23 . 1.422(4) ?
N1 C7 . 1.344(4) ?
N1 C2 . 1.479(4) ?
N1 C6 . 1.498(4) ?
C2 C9 . 1.509(4) ?
C2 C3 . 1.523(4) ?
C2 H2 . 0.9800 ?
C3 C4 . 1.487(5) ?
C3 H3A . 0.9700 ?
C3 H3B . 0.9700 ?
C4 C5 . 1.499(5) ?
C5 C16 . 1.516(5) ?
C5 C6 . 1.546(4) ?
C5 H5 . 0.9800 ?
C6 C17 . 1.512(4) ?
C6 H6 . 0.9800 ?
C7 C8 . 1.523(4) ?
C8 H8 . 0.9800 ?
C9 C14 . 1.375(4) ?
C9 C10 . 1.393(4) ?
C10 C11 . 1.372(5) ?
C10 H10 . 0.9300 ?
C11 C12 . 1.385(4) ?
C11 H11 . 0.9300 ?
C12 C13 . 1.378(5) ?
C13 C14 . 1.383(5) ?
C13 H13 . 0.9300 ?
C14 H14 . 0.9300 ?
C15 H15A . 0.9600 ?
C15 H15B . 0.9600 ?
C15 H15C . 0.9600 ?
C16 H16A . 0.9600 ?
C16 H16B . 0.9600 ?
C16 H16C . 0.9600 ?
C17 C18 . 1.382(4) ?
C17 C22 . 1.394(4) ?
C18 C19 . 1.379(4) ?
C18 H18 . 0.9300 ?
C19 C20 . 1.384(4) ?
C19 H19 . 0.9300 ?
C20 C21 . 1.377(4) ?
C21 C22 . 1.372(4) ?
C21 H21 . 0.9300 ?
C22 H22 . 0.9300 ?
C23 H23A . 0.9600 ?
C23 H23B . 0.9600 ?
C23 H23C . 0.9600 ?

loop_
_geom_hbond_atom_site_label_D
_geom_hbond_atom_site_label_H
_geom_hbond_atom_site_label_A
_geom_hbond_site_symmetry_A
_geom_hbond_distance_DH
_geom_hbond_distance_HA
_geom_hbond_distance_DA
_geom_hbond_angle_DHA
C6 H6 O1 4_565 0.98 2.31 3.264(4) 163.9
C8 H8 O1 4_565 0.98 2.52 3.363(4) 143.5
C18 H18 O1 4_565 0.93 2.57 3.391(4) 146.8

loop_
_geom_torsion_atom_site_label_1
_geom_torsion_atom_site_label_2
_geom_torsion_atom_site_label_3
_geom_torsion_atom_site_label_4
_geom_torsion_site_symmetry_1
_geom_torsion_site_symmetry_2
_geom_torsion_site_symmetry_3
_geom_torsion_site_symmetry_4
_geom_torsion
_geom_torsion_publ_flag
C7 N1 C2 C9 . . . . -101.3(3) ?
C6 N1 C2 C9 . . . . 84.8(3) ?
C7 N1 C2 C3 . . . . 127.6(3) ?
C6 N1 C2 C3 . . . . -46.3(3) ?
N1 C2 C3 C4 . . . . 57.2(4) ?
C9 C2 C3 C4 . . . . -71.6(4) ?
C2 C3 C4 O3 . . . . 166.1(4) ?
C2 C3 C4 C5 . . . . -15.7(4) ?
O3 C4 C5 C16 . . . . 14.5(5) ?
C3 C4 C5 C16 . . . . -163.6(3) ?
O3 C4 C5 C6 . . . . 140.2(4) ?
C3 C4 C5 C6 . . . . -37.8(4) ?
C7 N1 C6 C17 . . . . 57.7(4) ?
C2 N1 C6 C17 . . . . -128.9(3) ?
C7 N1 C6 C5 . . . . -178.4(3) ?
C2 N1 C6 C5 . . . . -5.1(4) ?
C4 C5 C6 N1 . . . . 48.3(4) ?
C16 C5 C6 N1 . . . . 174.9(3) ?
C4 C5 C6 C17 . . . . 173.3(3) ?
C16 C5 C6 C17 . . . . -60.1(3) ?
C2 N1 C7 O1 . . . . 12.7(4) ?
C6 N1 C7 O1 . . . . -173.7(3) ?
C2 N1 C7 C8 . . . . -165.4(3) ?
C6 N1 C7 C8 . . . . 8.2(4) ?
O1 C7 C8 Cl1 . . . . 69.3(3) ?
N1 C7 C8 Cl1 . . . . -112.5(3) ?
O1 C7 C8 Cl2 . . . . -50.9(3) ?
N1 C7 C8 Cl2 . . . . 127.3(3) ?
N1 C2 C9 C14 . . . . -136.5(3) ?
C3 C2 C9 C14 . . . . -10.6(5) ?
N1 C2 C9 C10 . . . . 46.9(4) ?
C3 C2 C9 C10 . . . . 172.8(3) ?
C14 C9 C10 C11 . . . . 0.5(5) ?
C2 C9 C10 C11 . . . . 177.3(3) ?
C9 C10 C11 C12 . . . . -0.2(6) ?
C15 O2 C12 C13 . . . . -4.4(6) ?
C15 O2 C12 C11 . . . . 176.0(3) ?
C10 C11 C12 O2 . . . . 179.3(3) ?
C10 C11 C12 C13 . . . . -0.3(6) ?
O2 C12 C13 C14 . . . . -179.0(3) ?
C11 C12 C13 C14 . . . . 0.6(6) ?
C10 C9 C14 C13 . . . . -0.2(5) ?
C2 C9 C14 C13 . . . . -176.9(3) ?
C12 C13 C14 C9 . . . . -0.3(6) ?
N1 C6 C17 C18 . . . . -122.7(3) ?
C5 C6 C17 C18 . . . . 113.1(3) ?
N1 C6 C17 C22 . . . . 60.2(3) ?
C5 C6 C17 C22 . . . . -64.0(3) ?
C22 C17 C18 C19 . . . . -0.8(4) ?
C6 C17 C18 C19 . . . . -178.0(3) ?
C17 C18 C19 C20 . . . . 1.4(4) ?
C23 O4 C20 C21 . . . . 174.2(3) ?
C23 O4 C20 C19 . . . . -5.0(4) ?
C18 C19 C20 O4 . . . . 178.5(3) ?
C18 C19 C20 C21 . . . . -0.7(4) ?
O4 C20 C21 C22 . . . . -179.8(3) ?
C19 C20 C21 C22 . . . . -0.6(4) ?
C20 C21 C22 C17 . . . . 1.2(4) ?
C18 C17 C22 C21 . . . . -0.5(4) ?
C6 C17 C22 C21 . . . . 176.7(3) ?
